data_1100202
loop_
_publ_author_name
'Hoffmann, Reinhard W.'
'Nell, Peter G.'
'Leo, Roland'
'Harms, Klaus'

_publ_section_title
;
 Highly Enantiomerically Enriched \a-Haloalkyl Grignard Reagents
;
_journal_coden_ASTM CEUJED
_journal_issue 18
_journal_name_full 'Chemistry - A European Journal'
_journal_page_first 3359
_journal_page_last 3365
_journal_paper_doi 10.1002/1521-3765(20000915)6:18<3359::AID-CHEM3359>3.0.CO;2-U
_journal_volume 6
_journal_year 2000
_chemical_formula_moiety 'C14 H12 Br1 Cl1 O1 S1'
_chemical_formula_sum 'C14 H12 Br Cl O S'
_chemical_melting_point 345.15
_chemical_name_systematic
;
(-)-(R,R)-p-Chlorophenyl-1-bromo-2-phenylethyl sulfoxide
;
_space_group_IT_number 1
_symmetry_cell_setting triclinic
_symmetry_Int_Tables_number 1
_symmetry_space_group_name_Hall 'P 1'
_symmetry_space_group_name_H-M 'P 1'
_cell_angle_alpha 84.681(8)
_cell_angle_beta 62.893(6)
_cell_angle_gamma 63.397(6)
_cell_formula_units_Z 2
_cell_length_a 9.1121(8)
_cell_length_b 9.7596(7)
_cell_length_c 9.9764(11)
_cell_volume 699.198
_diffrn_ambient_temperature 213
_exptl_crystal_colour colorless.
_exptl_crystal_density_diffrn 1.632
_exptl_crystal_description 'Irregular plate'
_exptl_crystal_preparation actetone
_refine_ls_R_factor_gt 5.23
_refine_ls_wR_factor_gt 5.23
_cod_original_formula_sum 'C14 H12 Br1 Cl1 O1 S1'
_cod_database_code 1100202

loop_
_symmetry_equiv_pos_site_id
_symmetry_equiv_pos_as_xyz
1 x,y,z

loop_
_atom_site_label
_atom_site_type_symbol
_atom_site_fract_x
_atom_site_fract_y
_atom_site_fract_z
Br1 Br 0.10688(11) 0.29643(9) 0.05813(10)
S1 S 0.3621(2) -0.0475(2) -0.04968(19)
O1 O 0.3665(8) -0.1910(6) -0.0946(6)
C1 C 0.1304(10) 0.1067(9) -0.0118(8)
H1 H 0.12890 0.11930 -0.11080
C2 C -0.029(1) 0.0734(9) 0.0922(8)
H2 H 0.00380 -0.03380 0.06400
H3 H -0.05040 0.08430 0.19710
C3 C -0.2048(10) 0.1808(9) 0.0838(8)
C4 C -0.3554(11) 0.2917(10) 0.2070(9)
H4 H -0.34860 0.29850 0.29720
C5 C -0.5148(13) 0.3917(11) 0.1972(12)
H5 H -0.61620 0.46570 0.28090
C6 C -0.5251(13) 0.3828(11) 0.0637(12)
H6 H -0.63260 0.45140 0.05610
C7 C -0.3748(13) 0.2716(12) -0.0585(10)
H7 H -0.38020 0.26630 -0.14960
C8 C -0.2192(12) 0.1699(11) -0.0474(9)
H8 H -0.12120 0.09200 -0.12910
C9 C 0.3398(10) -0.0545(8) 0.1385(8)
Cl1 Cl 0.3545(3) -0.1217(2) 0.5846(2)
C10 C 0.4072(10) 0.0240(9) 0.1857(8)
H9 H 0.45100 0.08960 0.12360
C11 C 0.4098(10) 0.0057(8) 0.3238(8)
H10 H 0.45260 0.06000 0.35750
C12 C 0.3478(10) -0.0946(8) 0.4119(8)
C13 C 0.2834(9) -0.1751(8) 0.3656(8)
H11 H 0.24190 -0.24220 0.42710
C14 C 0.2804(10) -0.1561(8) 0.2275(8)
H12 H 0.23860 -0.21140 0.19380
Br2 Br 0.06135(9) 0.32225(8) 0.63429(9)
S2 S -0.1573(2) 0.6769(2) 0.64463(19)
O2 O 0.0147(8) 0.6640(7) 0.5110(5)
C15 C -0.1659(9) 0.4941(8) 0.6464(8)
H13 H -0.27230 0.49890 0.74230
C16 C -0.1935(11) 0.4677(9) 0.5121(8)
H14 H -0.28040 0.56610 0.49840
H15 H -0.07490 0.42990 0.41880
C17 C -0.2679(10) 0.3520(8) 0.5386(7)
C18 C -0.1534(11) 0.1953(9) 0.4941(8)
H16 H -0.02420 0.15820 0.44190
C19 C -0.2267(13) 0.0915(10) 0.5253(9)
H17 H -0.14690 -0.01510 0.49510
C20 C -0.4149(15) 0.1439(12) 0.5998(10)
H18 H -0.46510 0.07390 0.62190
C21 C -0.5300(11) 0.3019(12) 0.6423(9)
H19 H -0.65920 0.33840 0.69280
C22 C -0.4599(11) 0.4067(9) 0.6123(8)
H20 H -0.54010 0.51340 0.64100
C23 C -0.1221(10) 0.6712(8) 0.8075(8)
Cl2 Cl -0.0511(3) 0.7009(2) 1.2188(2)
C24 C -0.2435(9) 0.6536(8) 0.9485(8)
H21 H -0.34150 0.63670 0.95810
C25 C -0.2194(10) 0.6610(8) 1.0745(8)
H22 H -0.29910 0.64740 1.16980
C26 C -0.078(1) 0.6886(8) 1.0582(8)
C27 C 0.0462(11) 0.7044(9) 0.9194(8)
H23 H 0.14490 0.71980 0.91030
C28 C 0.0209(11) 0.6969(9) 0.7940(8)
H24 H 0.10200 0.70950 0.69880

loop_
_atom_type_symbol
_atom_type_radius_bond
C 0.68
H 0.23
Br 1.21
Cl 0.99
O 0.68
S 1.02
